data_7152250
loop_
_publ_author_name
'Fabris, Fabrizio'
'De Lucchi, Ottorino'
'Nardini, Ilaria'
'Crisma, Marco'
'Mazzanti, Andrea'
'Mason, Sax A.'
'Lem\'ee-Cailleau, Marie-H\'el\`ene'
'Scaramuzzo, Francesca A.'
'Zonta, Cristiano'

_publ_section_title
;
 (+)-syn-Benzotriborneol an enantiopure C(3)-symmetric receptor for water.
;
_journal_issue 12
_journal_name_full 'Organic &amp; biomolecular chemistry'
_journal_page_first 2464
_journal_page_last 2469
_journal_paper_doi 10.1039/c2ob06774a
_journal_volume 10
_journal_year 2012
_chemical_formula_sum 'C30 H47 O5.5'
_chemical_formula_weight 495.70
_chemical_name_common
;
(1R,2R,4S,5R,6R,8S,9R,10R,12S)-3,4,7,8,11,12-hexahydro-2,6,10-
trihydroxy-1,5,9,13,13',14,14',15,15'-nonamethyl-1,4:5,8:9,12-
trimethanotriphenylene x 2.5 H2O
;
_chemical_name_systematic
;
(1R,2R,4S,5R,6R,8S,9R,10R,12S)-3,4,7,8,11,12-hexahydro-2,6,10-trihydroxy-
1,5,9,13,13',14,14',15,15'-nonamethyl-1,4:5,8:9,12-trimethanotriphenylene
x 2.5 H2O
;
_space_group_IT_number 179
_symmetry_cell_setting hexagonal
_symmetry_space_group_name_Hall 'P 65 2 (0 0 1)'
_symmetry_space_group_name_H-M 'P 65 2 2'
_atom_sites_solution_hydrogens difmap
_atom_sites_solution_primary direct
_atom_sites_solution_secondary difmap
_audit_creation_method SHELXL-97
_cell_angle_alpha 90.00
_cell_angle_beta 90.00
_cell_angle_gamma 120.00
_cell_formula_units_Z 12
_cell_length_a 10.8602(10)
_cell_length_b 10.8602(10)
_cell_length_c 81.052(10)
_cell_measurement_reflns_used 2587
_cell_measurement_temperature 20(2)
_cell_measurement_theta_max 61.71
_cell_measurement_theta_min 3.10
_cell_volume 8278.9(15)
_computing_cell_refinement 'ILL Rafd19 '
_computing_data_collection 'ILL Mad'
_computing_data_reduction 'ILL Retreat '
_computing_structure_refinement 'SHELXL-97 (Sheldrick, 2008)'
_diffrn_ambient_temperature 20(2)
_diffrn_detector_area_resol_mean '1.56mm vert, 2.50mm horiz'
_diffrn_measured_fraction_theta_full 0.987
_diffrn_measured_fraction_theta_max 0.987
_diffrn_measurement_device_type 'ILL D19 position-sensitive detector 4-circle diffractometer'
_diffrn_measurement_method 'omega step-scans '
_diffrn_radiation_monochromator Cu220
_diffrn_radiation_probe neutron
_diffrn_radiation_source 'ILL High Flux reactor, H1 thermal beam'
_diffrn_radiation_type neutron
_diffrn_radiation_wavelength 1.45970
_diffrn_reflns_av_R_equivalents 0.1409
_diffrn_reflns_av_sigmaI/netI 0.0759
_diffrn_reflns_limit_h_max 6
_diffrn_reflns_limit_h_min -9
_diffrn_reflns_limit_k_max 6
_diffrn_reflns_limit_k_min -11
_diffrn_reflns_limit_l_max 97
_diffrn_reflns_limit_l_min -53
_diffrn_reflns_number 14723
_diffrn_reflns_theta_full 61.86
_diffrn_reflns_theta_max 61.86
_diffrn_reflns_theta_min 4.45
_diffrn_standards_decay_% 0
_diffrn_standards_interval_time '3 hours'
_diffrn_standards_number 5
_exptl_absorpt_coefficient_mu 0.327
_exptl_absorpt_correction_T_max 0.527
_exptl_absorpt_correction_T_min 0.310
_exptl_absorpt_correction_type 'gaussian, and attenuation by Displex cans'
_exptl_absorpt_process_details 'programs D19abs, D19abscan '
_exptl_crystal_colour colourless
_exptl_crystal_density_diffrn 1.193
_exptl_crystal_density_meas ?
_exptl_crystal_density_method 'not measured'
_exptl_crystal_description 'truncated hexagonal pyramid'
_exptl_crystal_F_000 '667 fermi'
_exptl_crystal_size_max 4.0
_exptl_crystal_size_mid 4.0
_exptl_crystal_size_min 2.7
_refine_diff_density_max 0.874
_refine_diff_density_min -0.951
_refine_diff_density_rms 0.189
_refine_ls_abs_structure_details 'Flack H D (1983), Acta Cryst. A39, 876-881'
_refine_ls_abs_structure_Flack -10(10)
_refine_ls_extinction_coef 0.00074(8)
_refine_ls_extinction_expression Fc^*^=kFc[1+0.001xFc^2^\l^3^/sin(2\q)]^-1/4^
_refine_ls_extinction_method SHELXL
_refine_ls_goodness_of_fit_ref 1.142
_refine_ls_hydrogen_treatment 'full anisotropic refinement'
_refine_ls_matrix_type full
_refine_ls_number_parameters 775
_refine_ls_number_reflns 4878
_refine_ls_number_restraints 4
_refine_ls_restrained_S_all 1.142
_refine_ls_R_factor_all 0.0879
_refine_ls_R_factor_gt 0.0795
_refine_ls_shift/su_max 1.207
_refine_ls_shift/su_mean 0.002
_refine_ls_structure_factor_coef Fsqd
_refine_ls_weighting_details 'calc w=1/[\s^2^(Fo^2^)+(0.0981P)^2^+112.4007P] where P=(Fo^2^+2Fc^2^)/3'
_refine_ls_weighting_scheme calc
_refine_ls_wR_factor_gt 0.1934
_refine_ls_wR_factor_ref 0.2032
_reflns_number_gt 4512
_reflns_number_total 4878
_reflns_threshold_expression >2sigma(I)
_cod_data_source_file c2ob06774a.txt
_cod_data_source_block mc41n
_cod_depositor_comments
;
The following automatic conversions were performed:

'_symmetry_cell_setting' value 'Hexagonal' changed to 'hexagonal'
according to /home/saulius/struct/CIF-dictionaries/cif_core.dic
dictionary named 'cif_core.dic' version 2.4.1 from 2010-06-29.

Automatic conversion script
Id: cif_fix_values 1715 2011-07-08 13:25:40Z adriana 

The following automatic conversions were performed:

'_exptl_crystal_density_meas' value 'not measured' was changed to '?'
- the value is perceived as not measured.

Automatic conversion script
Id: cif_fix_values 3008 2015-01-20 13:52:24Z robertas 
;
_cod_original_cell_volume 8278.8(15)
_cod_original_formula_sum 'C30 H47 O5.50'
_cod_database_code 7152250

loop_
_symmetry_equiv_pos_as_xyz
'x, y, z'
'-y, x-y, z+2/3'
'-x+y, -x, z+1/3'
'-x, -y, z+1/2'
'y, -x+y, z+1/6'
'x-y, x, z+5/6'
'y, x, -z+2/3'
'x-y, -y, -z'
'-x, -x+y, -z+1/3'
'-y, -x, -z+1/6'
'-x+y, y, -z+1/2'
'x, x-y, -z+5/6'

loop_
_atom_site_label
_atom_site_type_symbol
_atom_site_fract_x
_atom_site_fract_y
_atom_site_fract_z
_atom_site_U_iso_or_equiv
_atom_site_adp_type
_atom_site_occupancy
_atom_site_symmetry_multiplicity
_atom_site_calc_flag
_atom_site_refinement_flags
_atom_site_disorder_assembly
_atom_site_disorder_group
O1 O 0.5725(5) 1.1210(6) 0.82685(6) 0.0316(10) Uani 1 1 d . . .
H01A H 0.5847(11) 1.2117(11) 0.82949(10) 0.043(3) Uani 0.99(5) 1 d P . .
O2 O 1.0335(6) 1.2080(5) 0.81451(6) 0.0319(10) Uani 1 1 d . . .
H02A H 0.9382(10) 1.1446(11) 0.81821(11) 0.041(3) Uani 0.93(4) 1 d P . .
O3 O 0.6443(6) 0.7352(6) 0.82039(7) 0.0296(10) Uani 1 1 d . . .
H03C H 0.679(2) 0.707(2) 0.8300(3) 0.045(8) Uani 0.52(3) 1 d P A 1
H03D H 0.6783(19) 0.8390(19) 0.8217(2) 0.033(6) Uani 0.47(3) 1 d P B 2
C1 C 0.5537(4) 0.9150(4) 0.79409(4) 0.0243(8) Uani 1 1 d . . .
C2 C 0.6067(4) 1.0659(4) 0.79384(4) 0.0237(7) Uani 1 1 d . . .
C3 C 0.7487(4) 1.1583(4) 0.79064(4) 0.0251(7) Uani 1 1 d . . .
C4 C 0.8439(4) 1.1050(4) 0.78745(4) 0.0247(8) Uani 1 1 d . . .
C5 C 0.7925(4) 0.9604(4) 0.78756(4) 0.0245(7) Uani 1 1 d . . .
C6 C 0.6451(4) 0.8648(4) 0.79084(4) 0.0245(8) Uani 1 1 d . . .
C7 C 0.3991(4) 0.8463(4) 0.79832(5) 0.0251(8) Uani 1 1 d . . .
H7 H 0.3341(9) 0.7366(9) 0.79542(10) 0.0382(17) Uani 1 1 d . . .
C8 C 0.3964(5) 0.8849(4) 0.81697(5) 0.0295(9) Uani 1 1 d . . .
H8A H 0.2888(10) 0.8268(9) 0.82195(11) 0.0433(19) Uani 1 1 d . . .
H8B H 0.4633(10) 0.8586(10) 0.82427(11) 0.0442(19) Uani 1 1 d . . .
C9 C 0.4514(4) 1.0456(4) 0.81665(5) 0.0287(8) Uani 1 1 d . . .
H9 H 0.3699(9) 1.0692(9) 0.82107(10) 0.0386(17) Uani 1 1 d . . .
C10 C 0.4817(4) 1.0868(4) 0.79775(5) 0.0266(8) Uani 1 1 d . . .
C11 C 0.4917(4) 1.2258(4) 0.79341(5) 0.0301(9) Uani 1 1 d . . .
H11A H 0.5155(11) 1.2508(9) 0.78020(10) 0.045(2) Uani 1 1 d . . .
H11B H 0.5726(10) 1.3129(9) 0.80038(13) 0.047(2) Uani 1 1 d . . .
H11C H 0.3929(10) 1.2235(10) 0.79591(13) 0.048(2) Uani 1 1 d . . .
C12 C 0.3578(4) 0.9476(4) 0.78976(5) 0.0282(8) Uani 1 1 d . . .
C13 C 0.2086(4) 0.9178(4) 0.79374(5) 0.0307(9) Uani 1 1 d . . .
H13A H 0.1864(10) 0.9152(12) 0.80711(12) 0.051(2) Uani 1 1 d . . .
H13B H 0.1309(9) 0.8133(10) 0.78894(14) 0.051(2) Uani 1 1 d . . .
H13C H 0.1892(11) 0.9961(12) 0.78787(16) 0.060(3) Uani 1 1 d . . .
C14 C 0.3693(5) 0.9460(5) 0.77071(5) 0.0326(9) Uani 1 1 d . . .
H14A H 0.3462(12) 1.0225(11) 0.76535(12) 0.050(2) Uani 1 1 d . . .
H14B H 0.2941(12) 0.8424(11) 0.76621(12) 0.053(2) Uani 1 1 d . . .
H14C H 0.4712(10) 0.9694(12) 0.76678(11) 0.050(2) Uani 1 1 d . . .
C15 C 0.8379(4) 1.3181(4) 0.79012(4) 0.0256(8) Uani 1 1 d . . .
H15 H 0.7820(9) 1.3738(9) 0.78816(10) 0.0385(17) Uani 1 1 d . . .
C16 C 0.9313(4) 1.3596(4) 0.80581(5) 0.0292(9) Uani 1 1 d . . .
H16A H 0.9897(10) 1.4716(10) 0.80805(11) 0.0461(19) Uani 1 1 d . . .
H16B H 0.8655(10) 1.3102(11) 0.81707(11) 0.047(2) Uani 1 1 d . . .
C17 C 1.0349(5) 1.3035(5) 0.80253(5) 0.0312(9) Uani 1 1 d . . .
H17 H 1.1418(10) 1.3893(10) 0.80205(10) 0.0403(17) Uani 1 1 d . . .
C18 C 0.9893(4) 1.2336(4) 0.78493(4) 0.0261(8) Uani 1 1 d . . .
C19 C 1.1026(5) 1.2132(5) 0.77648(5) 0.0314(9) Uani 1 1 d . . .
H19A H 1.0638(11) 1.1551(12) 0.76487(10) 0.049(2) Uani 1 1 d . . .
H19B H 1.1349(11) 1.1529(11) 0.78421(12) 0.048(2) Uani 1 1 d . . .
H19C H 1.1966(11) 1.3133(11) 0.77386(14) 0.055(2) Uani 1 1 d . . .
C20 C 0.9484(4) 1.3394(4) 0.77638(5) 0.0294(8) Uani 1 1 d . . .
C21 C 0.8805(5) 1.2898(4) 0.75931(5) 0.0311(9) Uani 1 1 d . . .
H21A H 0.9584(11) 1.2963(12) 0.75032(12) 0.055(2) Uani 1 1 d . . .
H21B H 0.8430(13) 1.3584(11) 0.75473(13) 0.056(2) Uani 1 1 d . . .
H21C H 0.7925(11) 1.1831(11) 0.75938(11) 0.050(2) Uani 1 1 d . . .
C22 C 1.0707(4) 1.4918(4) 0.77470(5) 0.0321(9) Uani 1 1 d . . .
H22A H 1.0303(11) 1.5594(10) 0.77081(13) 0.051(2) Uani 1 1 d . . .
H22B H 1.1476(11) 1.4998(11) 0.76530(13) 0.054(2) Uani 1 1 d . . .
H22C H 1.1305(11) 1.5383(10) 0.78606(12) 0.052(2) Uani 1 1 d . . .
C23 C 0.8586(4) 0.8691(4) 0.78517(5) 0.0277(8) Uani 1 1 d . . .
H23 H 0.9596(9) 0.9146(9) 0.77879(11) 0.0410(18) Uani 1 1 d . . .
C24 C 0.8590(4) 0.8074(5) 0.80253(5) 0.0299(9) Uani 1 1 d . . .
H24A H 0.9171(10) 0.7518(10) 0.80270(11) 0.0431(19) Uani 1 1 d . . .
H24B H 0.9036(10) 0.8929(10) 0.81191(11) 0.0449(19) Uani 1 1 d . . .
C25 C 0.6985(4) 0.7033(4) 0.80581(4) 0.0245(8) Uani 1 1 d . . .
H25 H 0.6738(9) 0.5946(9) 0.80738(11) 0.0408(18) Uani 1 1 d . . .
C26 C 0.6221(4) 0.7154(4) 0.79000(4) 0.0256(8) Uani 1 1 d . . .
C27 C 0.4738(4) 0.5912(4) 0.78774(5) 0.0275(8) Uani 1 1 d . . .
H27A H 0.4227(10) 0.6082(10) 0.77722(13) 0.049(2) Uani 1 1 d . . .
H27B H 0.4036(11) 0.5754(10) 0.79827(12) 0.048(2) Uani 1 1 d . . .
H27C H 0.4725(9) 0.4919(9) 0.78582(12) 0.046(2) Uani 1 1 d . . .
C28 C 0.7349(4) 0.7363(4) 0.77639(5) 0.0279(8) Uani 1 1 d . . .
C29 C 0.6978(4) 0.7718(4) 0.75945(5) 0.0301(9) Uani 1 1 d . . .
H29A H 0.7878(10) 0.8046(11) 0.75091(11) 0.051(2) Uani 1 1 d . . .
H29B H 0.6727(12) 0.8541(10) 0.76005(12) 0.049(2) Uani 1 1 d . . .
H29C H 0.6102(11) 0.6772(11) 0.75411(12) 0.053(2) Uani 1 1 d . . .
C30 C 0.7607(4) 0.6107(5) 0.77447(5) 0.0303(9) Uani 1 1 d . . .
H30A H 0.8485(11) 0.6378(11) 0.76594(11) 0.049(2) Uani 1 1 d . . .
H30B H 0.6686(11) 0.5216(11) 0.76933(13) 0.050(2) Uani 1 1 d . . .
H30C H 0.7859(13) 0.5765(12) 0.78588(12) 0.053(2) Uani 1 1 d . . .
O1W O 0.7674(6) 1.0286(8) 0.82942(7) 0.032(3) Uani 0.95(3) 1 d P . .
H1WA H 0.7003(11) 1.0637(10) 0.82820(12) 0.040(4) Uani 0.94(5) 1 d P . .
H1WC H 0.730(3) 0.938(3) 0.8255(3) 0.048(6) Uani 0.50(4) 1 d P C 1
H1WD H 0.775(2) 1.026(2) 0.8414(2) 0.048(6) Uani 0.47(3) 1 d P D 2
O2W O 1.2712(7) 1.2712(7) 0.8333 0.0335(14) Uani 1 2 d S . .
H2WA H 1.1897(11) 1.2453(11) 0.82655(11) 0.050(4) Uani 1.00(5) 1 d . . .
O3W O 0.5670(7) 1.3667(7) 0.83257(8) 0.038(3) Uani 0.96(4) 1 d P . .
H3WA H 0.6188(12) 1.4517(12) 0.83854(13) 0.045(4) Uani 0.95(5) 1 d P . .
H3WB H 0.4701(11) 1.3443(11) 0.83202(13) 0.047(4) Uani 0.96(5) 1 d P . .

loop_
_atom_site_aniso_label
_atom_site_aniso_U_11
_atom_site_aniso_U_22
_atom_site_aniso_U_33
_atom_site_aniso_U_23
_atom_site_aniso_U_13
_atom_site_aniso_U_12
O1 0.035(3) 0.030(3) 0.026(2) -0.0017(19) 0.0001(18) 0.014(2)
H01A 0.059(6) 0.037(6) 0.038(5) -0.010(4) -0.007(4) 0.030(4)
O2 0.029(3) 0.032(2) 0.032(2) 0.002(2) -0.003(2) 0.013(2)
H02A 0.031(6) 0.044(6) 0.043(5) 0.014(4) 0.009(4) 0.014(5)
O3 0.034(2) 0.029(3) 0.026(2) 0.0020(19) -0.001(2) 0.017(2)
H03C 0.043(9) 0.044(9) 0.06(2) 0.004(9) -0.011(9) 0.028(8)
H03D 0.042(9) 0.015(15) 0.042(8) 0.013(8) 0.011(7) 0.015(8)
C1 0.0235(18) 0.0247(18) 0.0270(16) 0.0013(14) 0.0014(14) 0.0137(15)
C2 0.0198(17) 0.0204(17) 0.0282(16) 0.0016(13) 0.0021(14) 0.0082(14)
C3 0.0258(18) 0.0245(18) 0.0253(15) 0.0008(14) 0.0023(14) 0.0128(15)
C4 0.0273(19) 0.0207(17) 0.0272(16) 0.0016(14) 0.0014(14) 0.0127(15)
C5 0.0235(17) 0.0201(17) 0.0270(16) 0.0009(14) 0.0014(14) 0.0088(15)
C6 0.0270(19) 0.0257(19) 0.0243(15) -0.0026(14) 0.0028(14) 0.0158(16)
C7 0.0215(17) 0.025(2) 0.0272(17) 0.0023(15) 0.0028(14) 0.0101(16)
H7 0.042(4) 0.031(4) 0.041(4) -0.002(3) -0.005(3) 0.017(4)
C8 0.031(2) 0.0271(19) 0.0303(18) -0.0016(16) 0.0025(18) 0.0139(17)
H8A 0.038(5) 0.036(4) 0.052(4) -0.001(4) 0.005(4) 0.016(4)
H8B 0.045(5) 0.045(5) 0.044(4) -0.008(4) -0.006(4) 0.024(4)
C9 0.0282(19) 0.0282(19) 0.0306(18) -0.0035(16) -0.0005(16) 0.0147(16)
H9 0.033(4) 0.041(4) 0.044(4) -0.003(3) -0.004(3) 0.020(4)
C10 0.0250(18) 0.0224(17) 0.0337(18) -0.0011(15) 0.0001(15) 0.0128(15)
C11 0.031(2) 0.026(2) 0.033(2) -0.0004(17) 0.0013(17) 0.0150(18)
H11A 0.060(6) 0.035(4) 0.040(4) 0.008(3) 0.011(4) 0.023(4)
H11B 0.046(5) 0.023(4) 0.065(5) 0.001(4) 0.002(4) 0.012(4)
H11C 0.037(4) 0.045(5) 0.069(5) 0.010(4) 0.011(4) 0.025(4)
C12 0.0227(19) 0.0274(19) 0.0327(19) -0.0019(15) -0.0051(15) 0.0112(15)
C13 0.025(2) 0.028(2) 0.037(2) -0.0027(17) -0.0004(17) 0.0105(18)
H13A 0.041(5) 0.061(6) 0.052(5) 0.001(4) 0.002(4) 0.026(4)
H13B 0.021(4) 0.035(5) 0.080(6) -0.011(4) -0.002(4) 0.003(4)
H13C 0.041(5) 0.053(6) 0.082(7) 0.009(5) 0.001(5) 0.021(5)
C14 0.035(2) 0.036(2) 0.0276(18) -0.0011(17) -0.0052(17) 0.019(2)
H14A 0.067(6) 0.051(5) 0.051(5) 0.006(4) 0.001(5) 0.042(5)
H14B 0.054(5) 0.042(5) 0.048(5) -0.004(4) 0.004(4) 0.013(5)
H14C 0.036(5) 0.071(6) 0.045(4) -0.006(4) -0.007(4) 0.028(4)
C15 0.0271(18) 0.0214(18) 0.0277(17) 0.0006(14) 0.0026(15) 0.0117(16)
H15 0.035(4) 0.044(4) 0.041(4) 0.002(3) 0.000(3) 0.024(4)
C16 0.0327(19) 0.031(2) 0.0267(18) 0.0022(16) 0.0012(17) 0.0184(18)
H16A 0.043(4) 0.034(5) 0.055(5) 0.000(4) 0.000(4) 0.015(4)
H16B 0.046(5) 0.059(6) 0.040(4) 0.001(4) 0.005(4) 0.029(4)
C17 0.034(2) 0.033(2) 0.0313(19) 0.0004(16) -0.0033(17) 0.020(2)
H17 0.036(5) 0.039(4) 0.042(4) 0.001(3) -0.005(3) 0.017(4)
C18 0.0196(17) 0.0250(18) 0.0286(17) 0.0004(15) 0.0032(14) 0.0074(15)
C19 0.031(2) 0.033(2) 0.0319(19) -0.0016(18) 0.0005(17) 0.017(2)
H19A 0.055(5) 0.058(6) 0.039(4) -0.012(4) -0.003(4) 0.033(5)
H19B 0.047(5) 0.046(5) 0.058(5) -0.002(4) 0.001(4) 0.029(4)
H19C 0.047(5) 0.038(5) 0.077(6) 0.004(5) 0.013(5) 0.019(5)
C20 0.0289(18) 0.0249(18) 0.0318(18) 0.0009(16) 0.0020(16) 0.0116(16)
C21 0.030(2) 0.029(2) 0.0306(19) 0.0040(16) 0.0037(18) 0.0118(19)
H21A 0.046(5) 0.069(6) 0.049(4) -0.013(5) 0.003(5) 0.028(5)
H21B 0.067(6) 0.052(5) 0.059(5) -0.009(5) -0.011(5) 0.038(5)
H21C 0.052(5) 0.044(5) 0.042(4) -0.011(4) -0.006(4) 0.015(5)
C22 0.030(2) 0.031(2) 0.034(2) 0.0014(17) -0.0023(19) 0.0142(18)
H22A 0.056(6) 0.041(5) 0.068(6) 0.003(4) -0.002(5) 0.033(5)
H22B 0.050(5) 0.045(5) 0.063(5) -0.005(4) 0.015(5) 0.020(4)
H22C 0.047(5) 0.041(5) 0.051(5) 0.001(4) -0.015(4) 0.010(4)
C23 0.028(2) 0.0277(18) 0.0293(17) -0.0014(15) -0.0002(16) 0.0158(17)
H23 0.033(4) 0.036(4) 0.052(4) -0.005(4) -0.001(4) 0.015(3)
C24 0.0268(19) 0.031(2) 0.0286(18) 0.0034(17) 0.0005(16) 0.0122(18)
H24A 0.039(4) 0.041(4) 0.049(4) 0.003(4) 0.004(4) 0.020(4)
H24B 0.044(5) 0.045(5) 0.043(4) 0.003(4) 0.001(4) 0.020(4)
C25 0.0236(18) 0.0262(19) 0.0230(16) 0.0031(14) 0.0050(14) 0.0119(15)
H25 0.037(4) 0.038(5) 0.045(4) 0.000(4) 0.002(3) 0.017(3)
C26 0.0278(19) 0.0220(18) 0.0261(16) 0.0016(14) 0.0020(15) 0.0118(16)
C27 0.0272(19) 0.029(2) 0.0266(18) 0.0000(15) 0.0008(17) 0.0139(16)
H27A 0.034(4) 0.045(5) 0.061(5) 0.013(4) -0.002(4) 0.015(4)
H27B 0.052(5) 0.040(4) 0.048(4) 0.003(4) 0.017(4) 0.020(4)
H27C 0.031(4) 0.033(4) 0.068(5) 0.005(4) 0.008(4) 0.011(3)
C28 0.035(2) 0.0247(18) 0.0272(16) 0.0023(15) 0.0006(16) 0.0171(16)
C29 0.032(2) 0.030(2) 0.0292(18) 0.0016(17) 0.0011(18) 0.0167(19)
H29A 0.047(5) 0.066(6) 0.041(4) 0.005(4) 0.008(4) 0.030(5)
H29B 0.065(6) 0.040(5) 0.052(5) 0.005(4) -0.006(4) 0.034(5)
H29C 0.052(5) 0.046(5) 0.050(5) -0.005(4) -0.015(4) 0.017(5)
C30 0.031(2) 0.028(2) 0.033(2) -0.0002(17) 0.0014(19) 0.0151(18)
H30A 0.055(5) 0.059(6) 0.043(4) 0.008(4) 0.019(4) 0.036(5)
H30B 0.045(5) 0.044(5) 0.058(5) -0.009(4) -0.006(4) 0.021(5)
H30C 0.069(6) 0.053(5) 0.048(5) 0.012(4) 0.006(5) 0.038(5)
O1W 0.038(3) 0.037(5) 0.024(3) 0.002(2) 0.000(2) 0.021(3)
H1WA 0.041(6) 0.040(5) 0.049(5) -0.006(4) -0.010(4) 0.028(4)
H1WC 0.066(13) 0.029(18) 0.061(11) -0.004(10) 0.000(10) 0.032(12)
H1WD 0.061(13) 0.056(12) 0.032(12) 0.008(8) 0.004(9) 0.034(10)
O2W 0.028(2) 0.028(2) 0.036(3) 0.0019(17) -0.0019(17) 0.008(3)
H2WA 0.044(6) 0.061(6) 0.046(5) -0.003(4) -0.009(4) 0.028(5)
O3W 0.027(4) 0.031(4) 0.052(4) -0.010(3) -0.004(2) 0.011(3)
H3WA 0.048(6) 0.032(7) 0.052(6) -0.018(5) -0.011(5) 0.018(5)
H3WB 0.028(7) 0.056(6) 0.060(6) -0.011(5) -0.001(4) 0.023(4)

loop_
_atom_type_symbol
_atom_type_description
_atom_type_scat_length_neutron
_atom_type_scat_source
C C 6.6484 'Neutron Scattering Lengths, Neutron Data Booklet, 2nd Ed.1.1-1 ILL, 2003.'
H H -3.7409 'Neutron Scattering Lengths, Neutron Data Booklet, 2nd Ed.1.1-1 ILL, 2003.'
O O 5.805 'Neutron Scattering Lengths, Neutron Data Booklet, 2nd Ed.1.1-1 ILL, 2003.'

loop_
_geom_angle_atom_site_label_1
_geom_angle_atom_site_label_2
_geom_angle_atom_site_label_3
_geom_angle
C9 O1 H01A 109.8(7)
C17 O2 H02A 110.6(7)
C25 O3 H03C 108.4(14)
C25 O3 H03D 113.1(10)
H03C O3 H03D 106.5(15)
C6 C1 C2 119.4(4)
C6 C1 C7 134.3(4)
C2 C1 C7 106.3(3)
C3 C2 C1 119.7(3)
C3 C2 C10 133.5(4)
C1 C2 C10 106.8(3)
C2 C3 C4 120.5(4)
C2 C3 C15 133.2(3)
C4 C3 C15 106.3(3)
C5 C4 C3 119.6(4)
C5 C4 C18 134.0(4)
C3 C4 C18 106.4(3)
C4 C5 C6 119.8(3)
C4 C5 C23 134.2(4)
C6 C5 C23 106.0(3)
C1 C6 C5 120.9(4)
C1 C6 C26 131.9(4)
C5 C6 C26 107.1(3)
C1 C7 C12 101.2(3)
C1 C7 C8 104.7(3)
C12 C7 C8 101.0(3)
C1 C7 H7 117.2(6)
C12 C7 H7 115.6(6)
C8 C7 H7 114.9(5)
C9 C8 C7 103.8(3)
C9 C8 H8A 111.0(6)
C7 C8 H8A 111.0(6)
C9 C8 H8B 112.2(7)
C7 C8 H8B 110.6(6)
H8A C8 H8B 108.2(8)
O1 C9 C8 111.6(4)
O1 C9 C10 113.5(4)
C8 C9 C10 104.1(3)
O1 C9 H9 107.4(6)
C8 C9 H9 111.0(6)
C10 C9 H9 109.1(5)
C11 C10 C2 118.8(3)
C11 C10 C12 117.8(3)
C2 C10 C12 99.8(3)
C11 C10 C9 114.3(3)
C2 C10 C9 103.6(3)
C12 C10 C9 99.8(3)
C10 C11 H11A 111.4(6)
C10 C11 H11B 112.3(6)
H11A C11 H11B 107.8(8)
C10 C11 H11C 111.2(6)
H11A C11 H11C 107.2(8)
H11B C11 H11C 106.7(8)
C13 C12 C7 114.3(3)
C13 C12 C14 107.0(3)
C7 C12 C14 112.7(3)
C13 C12 C10 115.2(3)
C7 C12 C10 94.9(3)
C14 C12 C10 112.7(3)
C12 C13 H13A 114.1(6)
C12 C13 H13B 109.4(6)
H13A C13 H13B 106.1(9)
C12 C13 H13C 110.1(7)
H13A C13 H13C 108.9(9)
H13B C13 H13C 107.9(9)
C12 C14 H14A 110.1(6)
C12 C14 H14B 109.2(6)
H14A C14 H14B 108.9(10)
C12 C14 H14C 112.3(6)
H14A C14 H14C 108.3(10)
H14B C14 H14C 107.9(9)
C3 C15 C16 105.3(3)
C3 C15 C20 101.2(3)
C16 C15 C20 101.5(3)
C3 C15 H15 116.1(6)
C16 C15 H15 115.8(6)
C20 C15 H15 115.0(6)
C17 C16 C15 104.1(3)
C17 C16 H16A 110.1(7)
C15 C16 H16A 113.6(6)
C17 C16 H16B 111.6(6)
C15 C16 H16B 111.2(6)
H16A C16 H16B 106.3(8)
O2 C17 C16 115.3(4)
O2 C17 C18 112.5(4)
C16 C17 C18 103.3(3)
O2 C17 H17 105.9(6)
C16 C17 H17 110.5(6)
C18 C17 H17 109.4(5)
C4 C18 C19 118.4(4)
C4 C18 C17 104.8(3)
C19 C18 C17 113.3(3)
C4 C18 C20 100.8(3)
C19 C18 C20 116.7(3)
C17 C18 C20 100.4(3)
C18 C19 H19A 111.4(6)
C18 C19 H19B 111.0(6)
H19A C19 H19B 107.3(8)
C18 C19 H19C 111.7(6)
H19A C19 H19C 108.1(9)
H19B C19 H19C 107.2(9)
C22 C20 C21 107.8(3)
C22 C20 C15 114.3(3)
C21 C20 C15 113.0(3)
C22 C20 C18 114.8(3)
C21 C20 C18 113.6(3)
C15 C20 C18 93.0(3)
C20 C21 H21A 111.0(7)
C20 C21 H21B 110.5(7)
H21A C21 H21B 105.9(9)
C20 C21 H21C 112.8(6)
H21A C21 H21C 108.4(9)
H21B C21 H21C 108.0(10)
C20 C22 H22A 109.7(7)
C20 C22 H22B 111.2(7)
H22A C22 H22B 107.2(9)
C20 C22 H22C 114.9(6)
H22A C22 H22C 106.4(9)
H22B C22 H22C 107.1(9)
C5 C23 C24 105.8(3)
C5 C23 C28 101.2(3)
C24 C23 C28 101.5(3)
C5 C23 H23 118.1(6)
C24 C23 H23 114.0(6)
C28 C23 H23 114.2(6)
C25 C24 C23 102.9(3)
C25 C24 H24A 110.6(6)
C23 C24 H24A 112.5(6)
C25 C24 H24B 110.8(6)
C23 C24 H24B 110.7(6)
H24A C24 H24B 109.3(8)
O3 C25 C24 114.2(4)
O3 C25 C26 110.8(4)
C24 C25 C26 104.3(3)
O3 C25 H25 105.1(6)
C24 C25 H25 113.0(6)
C26 C25 H25 109.6(6)
C27 C26 C6 119.5(3)
C27 C26 C25 113.4(3)
C6 C26 C25 104.0(3)
C27 C26 C28 116.7(3)
C6 C26 C28 100.2(3)
C25 C26 C28 100.3(3)
C26 C27 H27A 110.7(6)
C26 C27 H27B 113.1(6)
H27A C27 H27B 105.3(9)
C26 C27 H27C 112.6(6)
H27A C27 H27C 107.7(8)
H27B C27 H27C 107.0(8)
C30 C28 C29 108.7(3)
C30 C28 C23 114.3(3)
C29 C28 C23 112.8(3)
C30 C28 C26 114.7(3)
C29 C28 C26 112.3(3)
C23 C28 C26 93.5(3)
C28 C29 H29A 109.9(6)
C28 C29 H29B 112.4(6)
H29A C29 H29B 108.5(9)
C28 C29 H29C 109.6(6)
H29A C29 H29C 105.8(9)
H29B C29 H29C 110.2(9)
C28 C30 H30A 110.4(6)
C28 C30 H30B 110.0(7)
H30A C30 H30B 107.0(9)
C28 C30 H30C 114.1(7)
H30A C30 H30C 107.3(9)
H30B C30 H30C 107.7(10)
H1WA O1W H1WC 111.2(16)
H1WA O1W H1WD 101.5(14)
H1WC O1W H1WD 108.7(19)
H3WA O3W H3WB 108.3(11)

loop_
_geom_bond_atom_site_label_1
_geom_bond_atom_site_label_2
_geom_bond_distance
O1 C9 1.416(6)
O1 H01A 0.950(13)
O2 C17 1.415(6)
O2 H02A 0.960(13)
O3 C25 1.437(6)
O3 H03C 0.98(3)
O3 H03D 1.000(19)
C1 C6 1.376(5)
C1 C2 1.440(5)
C1 C7 1.497(5)
C2 C3 1.380(5)
C2 C10 1.518(5)
C3 C4 1.438(5)
C3 C15 1.506(5)
C4 C5 1.379(5)
C4 C18 1.509(5)
C5 C6 1.431(5)
C5 C23 1.500(5)
C6 C26 1.515(5)
C7 C12 1.546(5)
C7 C8 1.572(5)
C7 H7 1.064(9)
C8 C9 1.537(6)
C8 H8A 1.091(10)
C8 H8B 1.080(11)
C9 C10 1.584(5)
C9 H9 1.097(9)
C10 C11 1.501(5)
C10 C12 1.576(5)
C11 H11A 1.103(9)
C11 H11B 1.074(11)
C11 H11C 1.079(10)
C12 C13 1.519(6)
C12 C14 1.549(5)
C13 H13A 1.107(10)
C13 H13B 1.092(10)
C13 H13C 1.084(13)
C14 H14A 1.073(10)
C14 H14B 1.071(11)
C14 H14C 1.053(11)
C15 C16 1.547(5)
C15 C20 1.568(5)
C15 H15 1.062(9)
C16 C17 1.547(5)
C16 H16A 1.069(10)
C16 H16B 1.117(10)
C17 C18 1.575(5)
C17 H17 1.066(11)
C18 C19 1.519(5)
C18 C20 1.584(6)
C19 H19A 1.093(9)
C19 H19B 1.083(11)
C19 H19C 1.076(11)
C20 C22 1.524(6)
C20 C21 1.533(6)
C21 H21A 1.093(11)
C21 H21B 1.077(11)
C21 H21C 1.072(11)
C22 H22A 1.073(9)
C22 H22B 1.101(11)
C22 H22C 1.094(10)
C23 C24 1.560(5)
C23 C28 1.567(6)
C23 H23 1.083(10)
C24 C25 1.555(5)
C24 H24A 1.070(10)
C24 H24B 1.107(11)
C25 C26 1.567(5)
C25 H25 1.079(10)
C26 C27 1.508(6)
C26 C28 1.578(5)
C27 H27A 1.082(10)
C27 H27B 1.099(9)
C27 H27C 1.083(10)
C28 C30 1.531(6)
C28 C29 1.534(5)
C29 H29A 1.102(10)
C29 H29B 1.058(10)
C29 H29C 1.082(11)
C30 H30A 1.092(9)
C30 H30B 1.069(11)
C30 H30C 1.082(10)
O1W H1WA 0.981(12)
O1W H1WC 0.91(3)
O1W H1WD 0.98(2)
O2W H2WA 0.956(12)
O3W H3WA 0.940(16)
O3W H3WB 0.956(14)

loop_
_geom_hbond_atom_site_label_D
_geom_hbond_atom_site_label_H
_geom_hbond_atom_site_label_A
_geom_hbond_distance_DH
_geom_hbond_distance_HA
_geom_hbond_distance_DA
_geom_hbond_angle_DHA
_geom_hbond_site_symmetry_A
O1 H01A O3W 0.950(13) 1.804(12) 2.737(9) 166.7(9) .
O2 H02A O1W 0.960(13) 1.875(11) 2.824(8) 169.2(9) .
O3 H03D O1W 1.000(19) 1.891(18) 2.866(9) 163.8(15) .
O3 H03C O3 0.98(3) 1.732(18) 2.707(15) 175.2(18) 7_556
O1W H1WA O1 0.981(12) 1.786(11) 2.767(9) 176.9(11) .
O1W H1WC O3 0.91(3) 1.96(2) 2.866(9) 171.8(19) .
O2W H2WA O2 0.956(12) 1.819(11) 2.773(7) 175.1(10) .
O3W H3WA O3 0.940(16) 1.929(12) 2.856(9) 168.0(10) 7_566
O3W H3WB O2W 0.956(14) 1.895(11) 2.841(9) 169.5(11) 1_455
